data_2108994
loop_
_publ_author_name
'Tob\'on Zapata, Gloria Elena'
'Mart\'inez Carmona, Dina Marcela'
'Echeverr\'ia, Gustavo Alberto'
'Piro, Oscar Enrique'

_publ_section_title
;
 Molecular structures of two copper complexes with the pharmaceuticals
 norfloxacin and tinidazole, when powder X-ray diffraction assists
 multi-domain single-crystal X-ray diffraction
;
_journal_coeditor_code YV5004SUP1
_journal_issue '3 Part 2'
_journal_name_full 'Acta Crystallographica Section B'
_journal_page_first
;
;
_journal_paper_doi 10.1107/S2052520622003766
_journal_volume 78
_journal_year 2022
_chemical_formula_iupac '[Cu (C16 H18 F1 N3 O3)2] S O4, 7H2 O1'
_chemical_formula_moiety 'C32 H35 Cu F2 N6 O6  2+, S O4 2-, 7(H2 O1)'
_chemical_formula_sum 'C32 H50 Cu F2 N6 O17 S'
_chemical_formula_weight 924.38
_chemical_name_systematic
'Bis[1-ethyl-6-fluoro-4-oxo-7-(piperazin-1-ium-4-yl)-1,4-dihydroquinoline-3-carboxylato]copper(II) sulfate heptahydrate, '
_space_group_crystal_system monoclinic
_space_group_IT_number 14
_space_group_name_Hall '-P 2ybc'
_space_group_name_H-M_alt 'P 1 21/c 1'
_atom_sites_solution_hydrogens mixed
_atom_sites_solution_primary dual
_atom_sites_solution_secondary difmap
_audit_creation_method SHELXL-2014/7
_cell_angle_alpha 90
_cell_angle_beta 104.450(3)
_cell_angle_gamma 90
_cell_formula_units_Z 4
_cell_length_a 10.4613(3)
_cell_length_b 31.2244(8)
_cell_length_c 12.2241(3)
_cell_measurement_reflns_used 3814
_cell_measurement_temperature 295(2)
_cell_measurement_theta_max 73.9102
_cell_measurement_theta_min 3.7310
_cell_volume 3866.66(18)
_computing_cell_refinement
;
CrysAlis PRO (Agilent, 2011)
;
_computing_data_collection
;
CrysAlis PRO (Agilent, 2011)
;
_computing_data_reduction
;
CrysAlis PRO (Agilent, 2011)
;
_computing_molecular_graphics
;
ORTEP for Windows (Farrugia, 2012)
;
_computing_publication_material
;
SHELXL2014 (Sheldrick, 2015<i>b</i>)
;
_computing_structure_refinement
;
SHELXL2014 (Sheldrick, 2015<i>b</i>)
;
_computing_structure_solution
;
SHELXT (Sheldrick, 2015<i>a</i>)
;
_diffrn_ambient_temperature 295(2)
_diffrn_detector_area_resol_mean 16.0604
_diffrn_measured_fraction_theta_full 0.999
_diffrn_measured_fraction_theta_max 0.998
_diffrn_measurement_device_type 'Agilent Xcalibur Eos Gemini'
_diffrn_radiation_monochromator graphite
_diffrn_radiation_source 'Enhance (Cu) X-ray Source'
_diffrn_radiation_type 'Cu K\a'
_diffrn_radiation_wavelength 1.5418
_diffrn_reflns_av_R_equivalents 0.0347
_diffrn_reflns_av_unetI/netI 0.0479
_diffrn_reflns_Laue_measured_fraction_full 0.999
_diffrn_reflns_Laue_measured_fraction_max 0.998
_diffrn_reflns_limit_h_max 12
_diffrn_reflns_limit_h_min -12
_diffrn_reflns_limit_k_max 37
_diffrn_reflns_limit_k_min -38
_diffrn_reflns_limit_l_max 10
_diffrn_reflns_limit_l_min -14
_diffrn_reflns_number 15203
_diffrn_reflns_point_group_measured_fraction_full 0.999
_diffrn_reflns_point_group_measured_fraction_max 0.998
_diffrn_reflns_theta_full 67.684
_diffrn_reflns_theta_max 70.972
_diffrn_reflns_theta_min 3.994
_exptl_absorpt_coefficient_mu 2.126
_exptl_absorpt_correction_T_max 1.00000
_exptl_absorpt_correction_T_min 0.68846
_exptl_absorpt_correction_type multi-scan
_exptl_absorpt_process_details
;
(CrysAlis PRO; Agilent, 2011)
;
_exptl_crystal_colour blue
_exptl_crystal_density_diffrn 1.586
_exptl_crystal_description fragment
_exptl_crystal_F_000 1928
_exptl_crystal_size_max 0.427
_exptl_crystal_size_mid 0.175
_exptl_crystal_size_min 0.029
_refine_diff_density_max 0.532
_refine_diff_density_min -0.387
_refine_diff_density_rms 0.063
_refine_ls_extinction_method none
_refine_ls_goodness_of_fit_ref 1.005
_refine_ls_hydrogen_treatment mixed
_refine_ls_matrix_type full
_refine_ls_number_parameters 571
_refine_ls_number_reflns 7439
_refine_ls_number_restraints 19
_refine_ls_restrained_S_all 1.004
_refine_ls_R_factor_all 0.0688
_refine_ls_R_factor_gt 0.0472
_refine_ls_shift/su_max 0.001
_refine_ls_shift/su_mean 0.000
_refine_ls_structure_factor_coef Fsqd
_refine_ls_weighting_details 'w=1/[\s^2^(Fo^2^)+(0.0647P)^2^+1.3763P] where P=(Fo^2^+2Fc^2^)/3'
_refine_ls_weighting_scheme calc
_refine_ls_wR_factor_gt 0.1220
_refine_ls_wR_factor_ref 0.1421
_reflns_Friedel_coverage 0.000
_reflns_number_gt 5339
_reflns_number_total 7439
_reflns_threshold_expression 'I > 2\s(I)'
_cod_data_source_file yv5004sup1.cif
_cod_data_source_block I
_cod_original_sg_symbol_H-M 'P 21/c'
_cod_database_code 2108994
_publcif_datablock.id {6b3784c6-04ec-4aaf-9ddf-945ec951345b}

_shelx_shelxl_version_number 2014/7
_shelx_space_group_comment
;
The symmetry employed for this shelxl refinement is uniquely defined
by the following loop, which should always be used as a source of
symmetry information in preference to the above space-group names.
They are only intended as comments.
;
_shelx_estimated_absorpt_t_min 0.464
_shelx_estimated_absorpt_t_max 0.941
_exptl_absorpt_special_details
;
CrysAlisPro, Agilent Technologies,
Version 1.171.34.49 (release 20-01-2011 CrysAlis171 .NET)
(compiled Jan 20 2011,15:58:25)
Empirical absorption correction using spherical harmonics,
implemented in SCALE3 ABSPACK scaling algorithm.
;

loop_
_space_group_symop_operation_xyz
'x, y, z'
'-x, y+1/2, -z+1/2'
'-x, -y, -z'
'x, -y-1/2, z-1/2'

loop_
_atom_site_label
_atom_site_type_symbol
_atom_site_fract_x
_atom_site_fract_y
_atom_site_fract_z
_atom_site_U_iso_or_equiv
_atom_site_adp_type
_atom_site_occupancy
_atom_site_site_symmetry_order
_atom_site_calc_flag
_atom_site_refinement_flags_posn
_atom_site_refinement_flags_adp
_atom_site_refinement_flags_occupancy
_atom_site_disorder_assembly
_atom_site_disorder_group
C11 C -0.1186(3) 0.08238(9) 0.7887(2) 0.0307(6) Uani 1 1 d . . . . .
C12 C -0.0212(3) 0.08576(9) 0.9016(2) 0.0286(6) Uani 1 1 d . . . . .
C13 C 0.0638(3) 0.05221(9) 0.9514(2) 0.0262(5) Uani 1 1 d . . . . .
C14 C 0.1427(3) 0.05986(9) 1.0657(2) 0.0258(5) Uani 1 1 d . . . . .
C15 C 0.2225(3) 0.02711(9) 1.1261(2) 0.0283(6) Uani 1 1 d . . . . .
H15 H 0.2228 0.0002 1.0938 0.034 Uiso 1 1 calc R U . . .
C16 C 0.2988(3) 0.03479(9) 1.2312(2) 0.0285(6) Uani 1 1 d . . . . .
C17 C 0.3084(3) 0.07574(9) 1.2835(2) 0.0268(6) Uani 1 1 d . . . . .
C18 C 0.2265(3) 0.10767(9) 1.2257(2) 0.0273(6) Uani 1 1 d . . . . .
H18 H 0.2276 0.1346 1.2582 0.033 Uiso 1 1 calc R U . . .
C19 C 0.1420(3) 0.09988(8) 1.1185(2) 0.0254(5) Uani 1 1 d . . . . .
C21 C 0.1295(3) -0.07446(9) 0.7028(2) 0.0301(6) Uani 1 1 d . . . . .
C22 C 0.0315(3) -0.07892(9) 0.5910(2) 0.0277(6) Uani 1 1 d . . . . .
C23 C -0.0658(3) -0.04814(8) 0.5456(2) 0.0266(5) Uani 1 1 d . . . . .
C24 C -0.1452(3) -0.05645(8) 0.4328(2) 0.0247(5) Uani 1 1 d . . . . .
C25 C -0.2352(3) -0.02540(9) 0.3761(2) 0.0283(6) Uani 1 1 d . . . . .
H25 H -0.2424 0.0007 0.4108 0.034 Uiso 1 1 calc R U . . .
C26 C -0.3115(3) -0.03356(9) 0.2710(2) 0.0285(6) Uani 1 1 d . . . . .
C27 C -0.3131(3) -0.07375(9) 0.2164(2) 0.0257(5) Uani 1 1 d . . . . .
C28 C -0.2217(3) -0.10386(9) 0.2707(2) 0.0261(5) Uani 1 1 d . . . . .
H28 H -0.2176 -0.1303 0.2366 0.031 Uiso 1 1 calc R U . . .
C29 C -0.1354(3) -0.09525(8) 0.3761(2) 0.0249(5) Uani 1 1 d . . . . .
C110 C -0.0180(3) 0.12398(9) 0.9584(2) 0.0300(6) Uani 1 1 d . . . . .
H110 H -0.0741 0.1457 0.9230 0.036 Uiso 1 1 calc R U . . .
C111 C 0.0559(3) 0.17520(9) 1.1114(2) 0.0343(7) Uani 1 1 d . . . . .
H11A H 0.0129 0.1950 1.0524 0.041 Uiso 1 1 calc R U . . .
H11B H 0.1456 0.1852 1.1418 0.041 Uiso 1 1 calc R U . . .
C112 C -0.0161(4) 0.17582(12) 1.2042(3) 0.0484(8) Uani 1 1 d . . . . .
H11C H -0.0156 0.2044 1.2334 0.073 Uiso 1 1 calc R U . . .
H11D H -0.1056 0.1666 1.1744 0.073 Uiso 1 1 calc R U . . .
H11E H 0.0271 0.1568 1.2638 0.073 Uiso 1 1 calc R U . . .
C113 C 0.5361(3) 0.07588(10) 1.3852(2) 0.0363(7) Uani 1 1 d . . . . .
H11F H 0.5634 0.0998 1.3457 0.044 Uiso 1 1 calc R U . . .
H11G H 0.5444 0.0499 1.3442 0.044 Uiso 1 1 calc R U . . .
C114 C 0.6244(3) 0.07312(10) 1.5033(3) 0.0424(8) Uani 1 1 d . . . . .
H11H H 0.6005 0.0483 1.5418 0.051 Uiso 1 1 calc R U . . .
H11I H 0.7155 0.0699 1.5000 0.051 Uiso 1 1 calc R U . . .
C115 C 0.4703(3) 0.11908(12) 1.5686(2) 0.0424(8) Uani 1 1 d . . . . .
H11J H 0.4623 0.1455 1.6082 0.051 Uiso 1 1 calc R U . . .
H11K H 0.4417 0.0956 1.6088 0.051 Uiso 1 1 calc R U . . .
C116 C 0.3832(3) 0.12133(10) 1.4490(2) 0.0353(7) Uani 1 1 d . . . . .
H11L H 0.2918 0.1251 1.4511 0.042 Uiso 1 1 calc R U . . .
H11M H 0.4088 0.1456 1.4098 0.042 Uiso 1 1 calc R U . . .
C210 C 0.0400(3) -0.11557(9) 0.5300(2) 0.0298(6) Uani 1 1 d . . . . .
H210 H 0.1052 -0.1354 0.5615 0.036 Uiso 1 1 calc R U . . .
C211 C -0.0272(3) -0.16725(10) 0.3794(3) 0.0427(8) Uani 1 1 d . . . . .
H21A H 0.0630 -0.1773 0.4056 0.051 Uiso 1 1 calc R U . . .
H21B H -0.0473 -0.1649 0.2977 0.051 Uiso 1 1 calc R U . . .
C212 C -0.1185(5) -0.19914(12) 0.4114(4) 0.0717(13) Uani 1 1 d . . . . .
H21C H -0.1083 -0.2264 0.3783 0.108 Uiso 1 1 calc R U . . .
H21D H -0.0978 -0.2019 0.4921 0.108 Uiso 1 1 calc R U . . .
H21E H -0.2081 -0.1895 0.3843 0.108 Uiso 1 1 calc R U . . .
C213 C -0.5431(3) -0.07480(10) 0.1142(2) 0.0346(7) Uani 1 1 d . . . . .
H21F H -0.5524 -0.0492 0.1564 0.042 Uiso 1 1 calc R U . . .
H21G H -0.5718 -0.0991 0.1514 0.042 Uiso 1 1 calc R U . . .
C214 C -0.6282(3) -0.07104(10) -0.0055(3) 0.0409(7) Uani 1 1 d . . . . .
H21H H -0.7202 -0.0684 -0.0042 0.049 Uiso 1 1 calc R U . . .
H21I H -0.6036 -0.0456 -0.0409 0.049 Uiso 1 1 calc R U . . .
C215 C -0.4697(3) -0.11622(11) -0.0697(2) 0.0387(7) Uani 1 1 d . . . . .
H21J H -0.4385 -0.0925 -0.1074 0.046 Uiso 1 1 calc R U . . .
H21K H -0.4607 -0.1423 -0.1102 0.046 Uiso 1 1 calc R U . . .
C216 C -0.3870(3) -0.11949(10) 0.0511(2) 0.0311(6) Uani 1 1 d . . . . .
H21L H -0.4147 -0.1441 0.0877 0.037 Uiso 1 1 calc R U . . .
H21M H -0.2948 -0.1232 0.0517 0.037 Uiso 1 1 calc R U . . .
N11 N 0.0601(2) 0.13206(7) 1.06092(18) 0.0288(5) Uani 1 1 d . . . . .
N12 N 0.3971(2) 0.08169(7) 1.38910(18) 0.0286(5) Uani 1 1 d . . . . .
N13 N 0.6096(2) 0.11253(8) 1.56612(19) 0.0358(6) Uani 1 1 d . . . . .
H13A H 0.6373 0.1350 1.5334 0.043 Uiso 1 1 calc R U . . .
H13B H 0.6595 0.1106 1.6365 0.043 Uiso 1 1 calc R U . . .
N21 N -0.0394(2) -0.12446(7) 0.42867(19) 0.0290(5) Uani 1 1 d . . . . .
N22 N -0.4034(2) -0.08045(8) 0.11240(18) 0.0290(5) Uani 1 1 d . . . . .
N23 N -0.6101(2) -0.10945(9) -0.07104(19) 0.0371(6) Uani 1 1 d . . . . .
H23A H -0.6571 -0.1065 -0.1421 0.045 Uiso 1 1 calc R U . . .
H23B H -0.6403 -0.1324 -0.0421 0.045 Uiso 1 1 calc R U . . .
O1 O 0.6929(3) 0.17969(8) 1.4610(2) 0.0543(6) Uani 1 1 d . . . . .
O2 O 0.5560(3) 0.24126(10) 1.4655(3) 0.0762(9) Uani 1 1 d . . . . .
O1W O 0.5280(4) 0.19254(11) 1.7676(3) 0.0908(11) Uani 1 1 d D . . . .
H1A H 0.511(6) 0.2167(9) 1.796(5) 0.136 Uiso 1 1 d D U . . .
H1B H 0.570(6) 0.2003(16) 1.718(4) 0.136 Uiso 1 1 d D U . . .
O3 O 0.6948(3) 0.21358(11) 1.6361(2) 0.0746(9) Uani 1 1 d . . . . .
O2W O 0.9107(3) 0.27358(11) 1.3321(2) 0.0649(8) Uani 1 1 d D . . . .
H2A H 0.874(4) 0.2595(14) 1.376(3) 0.097 Uiso 1 1 d D U . . .
H2B H 0.852(3) 0.2773(16) 1.271(2) 0.097 Uiso 1 1 d D U . . .
O4 O 0.7907(3) 0.24842(8) 1.5053(3) 0.0602(7) Uani 1 1 d . . . . .
O3W O 0.6432(4) 0.19064(11) 1.2156(3) 0.0796(9) Uani 1 1 d D . . . .
H3A H 0.646(6) 0.1887(15) 1.2865(15) 0.119 Uiso 1 1 d D U . . .
H3B H 0.666(6) 0.2167(7) 1.207(4) 0.119 Uiso 1 1 d D U . . .
O4W O -0.7155(3) -0.16850(9) 0.0375(3) 0.0687(8) Uani 1 1 d D . . . .
H4A H -0.663(4) -0.1705(14) 0.105(2) 0.103 Uiso 1 1 d D U . . .
H4B H -0.723(5) -0.1949(6) 0.015(3) 0.103 Uiso 1 1 d D U . . .
O5W O 1.1771(3) 0.29173(13) 1.3659(3) 0.0805(10) Uani 1 1 d D . . . .
H5A H 1.223(4) 0.2803(17) 1.427(3) 0.121 Uiso 1 1 d D U . . .
H5B H 1.101(3) 0.2794(17) 1.356(4) 0.121 Uiso 1 1 d D U . . .
O6W O 1.3591(3) 0.27839(14) 1.5645(3) 0.0838(10) Uani 1 1 d D . . . .
H6A H 1.410(5) 0.2583(14) 1.551(4) 0.126 Uiso 1 1 d D U . . .
H6B H 1.358(6) 0.2748(18) 1.6341(18) 0.126 Uiso 1 1 d D U . . .
O7W O 1.3296(4) 0.27774(14) 1.7932(3) 0.0942(11) Uani 1 1 d D . . . .
H7A H 1.402(4) 0.269(2) 1.836(5) 0.141 Uiso 1 1 d D U . . .
O11 O -0.1095(2) 0.05163(7) 0.72254(15) 0.0362(5) Uani 1 1 d . . . . .
O12 O -0.2054(2) 0.11010(8) 0.76522(18) 0.0538(7) Uani 1 1 d . . . . .
O13 O 0.0771(2) 0.01636(6) 0.90494(15) 0.0326(4) Uani 1 1 d . . . . .
O21 O 0.1072(2) -0.04761(7) 0.77461(16) 0.0370(5) Uani 1 1 d . . . . .
O22 O 0.2278(2) -0.09795(7) 0.72096(17) 0.0425(5) Uani 1 1 d . . . . .
O23 O -0.0864(2) -0.01374(6) 0.59537(15) 0.0321(4) Uani 1 1 d . . . . .
F1 F 0.36983(18) 0.00254(5) 1.29009(14) 0.0385(4) Uani 1 1 d . . . . .
F2 F -0.38851(18) -0.00192(5) 0.21422(14) 0.0395(4) Uani 1 1 d . . . . .
Cu1 Cu -0.00292(4) 0.00158(2) 0.74970(3) 0.02858(13) Uani 1 1 d . . . . .
S1 S 0.68249(8) 0.22095(3) 1.51666(7) 0.04002(19) Uani 1 1 d . . . . .

loop_
_atom_site_aniso_label
_atom_site_aniso_U_11
_atom_site_aniso_U_22
_atom_site_aniso_U_33
_atom_site_aniso_U_23
_atom_site_aniso_U_13
_atom_site_aniso_U_12
C11 0.0306(15) 0.0353(15) 0.0206(13) -0.0025(11) -0.0040(11) 0.0000(12)
C12 0.0277(14) 0.0358(15) 0.0177(12) -0.0031(11) -0.0031(11) 0.0000(11)
C13 0.0256(13) 0.0301(14) 0.0216(13) -0.0031(10) 0.0031(11) -0.0031(11)
C14 0.0243(13) 0.0287(14) 0.0211(13) -0.0027(10) -0.0003(11) -0.0010(11)
C15 0.0290(14) 0.0274(13) 0.0256(13) -0.0052(11) 0.0011(11) -0.0025(11)
C16 0.0276(14) 0.0302(14) 0.0245(13) 0.0031(11) 0.0001(11) 0.0011(11)
C17 0.0226(13) 0.0347(15) 0.0207(12) -0.0011(10) 0.0012(10) -0.0029(11)
C18 0.0280(14) 0.0301(14) 0.0208(13) -0.0038(10) 0.0007(11) -0.0014(11)
C19 0.0263(13) 0.0265(13) 0.0201(12) -0.0027(10) -0.0007(11) -0.0006(11)
C21 0.0310(15) 0.0344(15) 0.0201(13) -0.0018(11) -0.0028(11) -0.0007(12)
C22 0.0251(13) 0.0348(15) 0.0190(12) -0.0026(10) -0.0023(11) -0.0015(11)
C23 0.0284(14) 0.0269(13) 0.0220(13) -0.0018(10) 0.0018(11) -0.0039(11)
C24 0.0253(13) 0.0261(13) 0.0192(12) -0.0014(10) -0.0010(10) -0.0021(10)
C25 0.0301(14) 0.0243(13) 0.0262(13) -0.0030(10) -0.0009(11) -0.0008(11)
C26 0.0278(14) 0.0281(14) 0.0245(13) 0.0026(10) -0.0031(11) 0.0022(11)
C27 0.0263(13) 0.0312(14) 0.0173(12) -0.0024(10) 0.0009(10) -0.0033(11)
C28 0.0253(13) 0.0286(13) 0.0219(13) -0.0035(10) 0.0014(11) -0.0013(11)
C29 0.0240(13) 0.0262(13) 0.0223(12) -0.0008(10) 0.0018(10) -0.0016(10)
C110 0.0294(14) 0.0344(15) 0.0221(13) -0.0006(11) -0.0014(11) 0.0055(12)
C111 0.0449(17) 0.0243(14) 0.0284(14) -0.0030(11) -0.0009(13) 0.0035(12)
C112 0.052(2) 0.051(2) 0.0432(18) -0.0089(16) 0.0127(16) 0.0104(17)
C113 0.0260(15) 0.0462(18) 0.0322(15) -0.0084(13) -0.0011(12) 0.0034(13)
C114 0.0333(16) 0.0423(18) 0.0405(18) -0.0025(14) -0.0115(14) 0.0029(14)
C115 0.0392(17) 0.060(2) 0.0234(14) -0.0104(14) -0.0001(13) -0.0047(15)
C116 0.0277(15) 0.0479(18) 0.0255(14) -0.0091(12) -0.0026(12) 0.0017(13)
C210 0.0270(14) 0.0345(15) 0.0230(13) -0.0002(11) -0.0026(11) 0.0032(12)
C211 0.0436(18) 0.0380(17) 0.0359(16) -0.0142(13) -0.0098(14) 0.0135(14)
C212 0.106(4) 0.0346(19) 0.063(3) -0.0078(18) 0.000(2) -0.011(2)
C213 0.0272(14) 0.0442(17) 0.0275(14) -0.0082(12) -0.0028(12) 0.0020(12)
C214 0.0339(16) 0.0427(17) 0.0353(16) -0.0013(13) -0.0114(13) 0.0030(14)
C215 0.0355(16) 0.057(2) 0.0202(13) -0.0085(13) 0.0004(12) -0.0053(15)
C216 0.0266(14) 0.0405(16) 0.0230(13) -0.0068(11) 0.0000(11) 0.0028(12)
N11 0.0301(12) 0.0290(12) 0.0228(11) -0.0038(9) -0.0017(9) 0.0035(10)
N12 0.0263(12) 0.0359(13) 0.0196(11) -0.0033(9) -0.0016(9) -0.0008(10)
N13 0.0358(14) 0.0422(14) 0.0221(11) -0.0005(10) -0.0063(10) -0.0044(11)
N21 0.0280(12) 0.0291(12) 0.0247(11) -0.0062(9) -0.0034(9) 0.0046(9)
N22 0.0252(12) 0.0362(13) 0.0215(11) -0.0030(9) -0.0020(9) 0.0002(10)
N23 0.0325(13) 0.0487(15) 0.0228(11) -0.0031(10) -0.0067(10) -0.0045(11)
O1 0.0696(17) 0.0405(13) 0.0553(15) -0.0039(11) 0.0203(13) -0.0036(12)
O2 0.0478(17) 0.086(2) 0.084(2) -0.0129(17) -0.0025(16) 0.0203(15)
O1W 0.126(3) 0.075(2) 0.082(2) -0.0095(19) 0.044(2) -0.018(2)
O3 0.079(2) 0.104(3) 0.0427(15) -0.0066(15) 0.0186(15) -0.0062(19)
O2W 0.0515(16) 0.086(2) 0.0559(17) -0.0046(16) 0.0116(13) -0.0053(16)
O4 0.0579(17) 0.0471(15) 0.0740(19) 0.0034(13) 0.0133(15) -0.0094(12)
O3W 0.101(3) 0.072(2) 0.0565(17) -0.0089(15) 0.0020(18) -0.014(2)
O4W 0.089(2) 0.0488(16) 0.077(2) -0.0065(14) 0.0354(18) -0.0145(15)
O5W 0.0542(18) 0.125(3) 0.0563(18) 0.0282(19) 0.0035(14) -0.0023(19)
O6W 0.0558(19) 0.125(3) 0.065(2) 0.011(2) 0.0035(16) 0.0102(19)
O7W 0.084(3) 0.120(3) 0.064(2) 0.013(2) -0.0087(18) -0.011(2)
O11 0.0391(12) 0.0396(11) 0.0221(10) -0.0060(8) -0.0072(8) 0.0052(9)
O12 0.0508(14) 0.0591(15) 0.0348(12) -0.0159(11) -0.0204(11) 0.0251(12)
O13 0.0388(11) 0.0306(10) 0.0219(9) -0.0044(8) -0.0049(8) 0.0032(9)
O21 0.0397(12) 0.0403(11) 0.0231(10) -0.0065(8) -0.0068(9) 0.0068(9)
O22 0.0333(11) 0.0538(13) 0.0308(11) -0.0095(10) -0.0102(9) 0.0128(10)
O23 0.0359(11) 0.0324(10) 0.0213(9) -0.0061(8) -0.0051(8) 0.0032(8)
F1 0.0429(10) 0.0312(9) 0.0321(9) 0.0038(7) -0.0081(8) 0.0044(7)
F2 0.0447(10) 0.0316(9) 0.0315(9) 0.0011(7) -0.0104(8) 0.0083(8)
Cu1 0.0320(2) 0.0301(2) 0.0189(2) -0.00483(15) -0.00257(17) -0.00106(17)
S1 0.0409(4) 0.0387(4) 0.0387(4) -0.0015(3) 0.0067(3) 0.0018(3)

loop_
_atom_type_symbol
_atom_type_description
_atom_type_scat_dispersion_real
_atom_type_scat_dispersion_imag
_atom_type_scat_source
C C 0.0181 0.0091 'International Tables Vol C Tables 4.2.6.8 and 6.1.1.4'
H H 0.0000 0.0000 'International Tables Vol C Tables 4.2.6.8 and 6.1.1.4'
N N 0.0311 0.0180 'International Tables Vol C Tables 4.2.6.8 and 6.1.1.4'
O O 0.0492 0.0322 'International Tables Vol C Tables 4.2.6.8 and 6.1.1.4'
F F 0.0727 0.0534 'International Tables Vol C Tables 4.2.6.8 and 6.1.1.4'
Cu Cu -1.9646 0.5888 'International Tables Vol C Tables 4.2.6.8 and 6.1.1.4'
S S 0.3331 0.5567 'International Tables Vol C Tables 4.2.6.8 and 6.1.1.4'

loop_
_geom_angle_atom_site_label_1
_geom_angle_atom_site_label_2
_geom_angle_atom_site_label_3
_geom_angle
_geom_angle_site_symmetry_1
_geom_angle_site_symmetry_3
_geom_angle_publ_flag
O12 C11 O11 123.2(3) . . ?
O12 C11 C12 117.1(3) . . ?
O11 C11 C12 119.7(2) . . ?
C110 C12 C13 119.5(2) . . ?
C110 C12 C11 116.7(2) . . ?
C13 C12 C11 123.7(2) . . ?
O13 C13 C12 125.8(2) . . ?
O13 C13 C14 118.2(2) . . ?
C12 C13 C14 116.0(2) . . ?
C15 C14 C19 118.4(2) . . ?
C15 C14 C13 120.3(2) . . ?
C19 C14 C13 121.3(2) . . ?
C16 C15 C14 120.1(3) . . ?
F1 C16 C15 119.3(3) . . ?
F1 C16 C17 117.7(2) . . ?
C15 C16 C17 123.0(3) . . ?
C18 C17 N12 123.8(2) . . ?
C18 C17 C16 116.8(2) . . ?
N12 C17 C16 119.3(2) . . ?
C17 C18 C19 121.0(2) . . ?
N11 C19 C14 118.8(2) . . ?
N11 C19 C18 120.7(2) . . ?
C14 C19 C18 120.4(2) . . ?
O22 C21 O21 123.6(2) . . ?
O22 C21 C22 117.2(2) . . ?
O21 C21 C22 119.2(3) . . ?
C210 C22 C23 119.4(2) . . ?
C210 C22 C21 116.7(2) . . ?
C23 C22 C21 124.0(2) . . ?
O23 C23 C22 125.2(2) . . ?
O23 C23 C24 118.6(2) . . ?
C22 C23 C24 116.1(2) . . ?
C25 C24 C29 118.1(2) . . ?
C25 C24 C23 120.0(2) . . ?
C29 C24 C23 121.8(2) . . ?
C26 C25 C24 120.0(3) . . ?
F2 C26 C25 118.9(2) . . ?
F2 C26 C27 117.9(2) . . ?
C25 C26 C27 123.1(2) . . ?
C28 C27 N22 124.3(2) . . ?
C28 C27 C26 116.6(2) . . ?
N22 C27 C26 119.1(2) . . ?
C27 C28 C29 121.3(2) . . ?
N21 C29 C28 121.6(2) . . ?
N21 C29 C24 117.9(2) . . ?
C28 C29 C24 120.4(2) . . ?
N11 C110 C12 124.6(3) . . ?
N11 C111 C112 113.3(3) . . ?
N12 C113 C114 110.4(2) . . ?
N13 C114 C113 109.3(2) . . ?
N13 C115 C116 110.2(2) . . ?
N12 C116 C115 109.4(3) . . ?
N21 C210 C22 124.3(3) . . ?
N21 C211 C212 111.5(3) . . ?
N22 C213 C214 109.9(2) . . ?
N23 C214 C213 109.7(2) . . ?
N23 C215 C216 110.1(2) . . ?
N22 C216 C215 109.4(2) . . ?
C110 N11 C19 119.5(2) . . ?
C110 N11 C111 119.0(2) . . ?
C19 N11 C111 121.5(2) . . ?
C17 N12 C116 116.6(2) . . ?
C17 N12 C113 112.6(2) . . ?
C116 N12 C113 109.9(2) . . ?
C114 N13 C115 110.9(2) . . ?
C210 N21 C29 120.2(2) . . ?
C210 N21 C211 117.8(2) . . ?
C29 N21 C211 121.9(2) . . ?
C27 N22 C216 116.9(2) . . ?
C27 N22 C213 114.5(2) . . ?
C216 N22 C213 110.4(2) . . ?
C214 N23 C215 111.7(2) . . ?
C11 O11 Cu1 129.99(18) . . ?
C13 O13 Cu1 125.30(17) . . ?
C21 O21 Cu1 128.97(18) . . ?
C23 O23 Cu1 125.71(18) . . ?
O21 Cu1 O11 178.25(9) . . ?
O21 Cu1 O13 86.49(8) . . ?
O11 Cu1 O13 93.83(8) . . ?
O21 Cu1 O23 93.71(8) . . ?
O11 Cu1 O23 86.01(8) . . ?
O13 Cu1 O23 178.69(9) . . ?
O3 S1 O4 108.29(18) . . ?
O3 S1 O2 110.1(2) . . ?
O4 S1 O2 110.29(19) . . ?
O3 S1 O1 109.10(17) . . ?
O4 S1 O1 108.80(16) . . ?
O2 S1 O1 110.21(18) . . ?

loop_
_geom_bond_atom_site_label_1
_geom_bond_atom_site_label_2
_geom_bond_distance
_geom_bond_site_symmetry_2
_geom_bond_publ_flag
C11 O12 1.235(3) . ?
C11 O11 1.274(3) . ?
C11 C12 1.501(3) . ?
C12 C110 1.377(4) . ?
C12 C13 1.410(4) . ?
C13 O13 1.278(3) . ?
C13 C14 1.454(3) . ?
C14 C15 1.407(4) . ?
C14 C19 1.407(4) . ?
C15 C16 1.355(4) . ?
C16 F1 1.348(3) . ?
C16 C17 1.422(4) . ?
C17 C18 1.387(4) . ?
C17 N12 1.401(3) . ?
C18 C19 1.407(3) . ?
C19 N11 1.392(3) . ?
C21 O22 1.237(3) . ?
C21 O21 1.277(3) . ?
C21 C22 1.497(3) . ?
C22 C210 1.381(4) . ?
C22 C23 1.409(4) . ?
C23 O23 1.279(3) . ?
C23 C24 1.445(3) . ?
C24 C25 1.407(4) . ?
C24 C29 1.412(4) . ?
C25 C26 1.357(4) . ?
C26 F2 1.352(3) . ?
C26 C27 1.420(4) . ?
C27 C28 1.386(4) . ?
C27 N22 1.397(3) . ?
C28 C29 1.402(3) . ?
C29 N21 1.390(3) . ?
C110 N11 1.338(3) . ?
C111 N11 1.486(3) . ?
C111 C112 1.511(4) . ?
C113 N12 1.478(3) . ?
C113 C114 1.509(4) . ?
C114 N13 1.479(4) . ?
C115 N13 1.479(4) . ?
C115 C116 1.518(4) . ?
C116 N12 1.464(4) . ?
C210 N21 1.337(3) . ?
C211 N21 1.484(3) . ?
C211 C212 1.498(5) . ?
C213 N22 1.478(3) . ?
C213 C214 1.515(4) . ?
C214 N23 1.481(4) . ?
C215 N23 1.481(4) . ?
C215 C216 1.517(4) . ?
C216 N22 1.463(3) . ?
O1 S1 1.474(2) . ?
O2 S1 1.460(3) . ?
O3 S1 1.452(3) . ?
O4 S1 1.454(3) . ?
O11 Cu1 1.900(2) . ?
O13 Cu1 1.9292(18) . ?
O21 Cu1 1.898(2) . ?
O23 Cu1 1.9311(18) . ?

loop_
_geom_hbond_atom_site_label_D
_geom_hbond_atom_site_label_H
_geom_hbond_atom_site_label_A
_geom_hbond_distance_DH
_geom_hbond_distance_HA
_geom_hbond_distance_DA
_geom_hbond_angle_DHA
_geom_hbond_site_symmetry_A
C110 H110 O4W 0.93 2.47 3.126(4) 127.4 3_456
C111 H11B O7W 0.97 2.59 3.481(5) 153.3 4_465
C113 H11F O22 0.97 2.52 3.140(4) 122.0 3_657
C113 H11G F1 0.97 2.31 2.935(3) 121.1 .
C113 H11G F2 0.97 2.49 3.423(3) 162.0 1_656
C114 H11H F1 0.97 2.55 3.448(4) 153.1 3_658
C115 H11J O1W 0.97 2.40 3.288(5) 152.0 .
C210 H210 O1 0.93 2.60 3.417(4) 147.4 3_657
C211 H21A S1 0.97 2.93 3.892(3) 171.0 3_657
C211 H21B O5W 0.97 2.51 3.277(4) 135.5 2_646
C213 H21F F1 0.97 2.57 3.502(3) 161.1 1_454
C213 H21F F2 0.97 2.24 2.882(3) 122.8 .
C214 H21I F2 0.97 2.57 3.457(4) 152.1 3_455
C215 H21K O3W 0.97 2.52 3.203(4) 127.3 3_556
N13 H13A O1 0.89 1.82 2.714(4) 177.7 .
N13 H13A S1 0.89 2.74 3.555(3) 152.3 .
N13 H13B O12 0.89 1.83 2.706(3) 166.0 1_656
N23 H23A O22 0.89 1.82 2.705(3) 171.9 1_454
N23 H23B O4W 0.89 1.80 2.666(4) 165.4 .
O1W H1A O2 0.867(10) 2.40(4) 3.139(5) 143(5) 4_566
O1W H1B O3 0.869(10) 1.878(18) 2.732(5) 167(6) .
O2W H2A O4 0.852(10) 2.02(2) 2.828(4) 158(5) .
O2W H2B O3 0.851(10) 2.036(13) 2.882(4) 173(4) 4_565
O3W H3A O1 0.861(10) 2.085(16) 2.934(4) 168(6) .
O3W H3A S1 0.861(10) 2.92(2) 3.722(3) 155(4) .
O3W H3B O3 0.862(10) 2.391(15) 3.232(5) 165(5) 4_565
O4W H4A O1W 0.874(10) 1.95(2) 2.785(6) 160(4) 3_557
O4W H4B O2 0.867(10) 2.62(4) 3.279(5) 133(4) 2_546
O4W H4B O4 0.867(10) 1.90(2) 2.723(4) 158(5) 2_546
O4W H4B S1 0.867(10) 2.704(17) 3.548(3) 165(4) 2_546
O5W H5A O6W 0.858(10) 1.91(2) 2.717(4) 156(5) .
O5W H5B O2W 0.864(10) 1.95(2) 2.772(4) 159(6) .
O6W H6A O2 0.864(10) 2.13(3) 2.880(5) 146(5) 1_655
O6W H6B O7W 0.861(10) 2.043(14) 2.889(5) 167(5) .
O7W H7A O2 0.856(10) 1.98(2) 2.812(4) 164(7) 4_666

_cod_database_fobs_code 2108994
